data_7237580
loop_
_publ_author_name
'Wechwithayakhlung, Chayanit'
'Packwood, Daniel M.'
'Chaopaknam, Jidapa'
'Worakajit, Pimpisut'
'Ittisanronnachai, Somlak'
'Chanlek, Narong'
'Promarak, Vinich'
'Kongpatpanich, Kanokwan'
'Harding, David J.'
'Pattanasattayavong, Pichaya'

_publ_section_title
;
 Tin(ii) thiocyanate Sn(NCS)2 -- a wide band gap coordination polymer
 semiconductor with a 2D structure
;
_journal_issue 12
_journal_name_full 'Journal of Materials Chemistry C'
_journal_page_first 3452
_journal_paper_doi 10.1039/C8TC06150E
_journal_volume 7
_journal_year 2019
_chemical_formula_moiety 'C2 N2 S2 Sn'
_chemical_formula_sum 'C2 N2 S2 Sn'
_chemical_formula_weight 234.85
_chemical_name_systematic Sn(NCS)2
_space_group_crystal_system triclinic
_space_group_IT_number 2
_space_group_name_Hall '-P 1'
_space_group_name_H-M_alt 'P -1'
_atom_sites_solution_primary dual
_audit_creation_date 2018-06-16
_audit_creation_method
;
Olex2 1.2
(compiled 2018.05.29 svn.r3508 for OlexSys, GUI svn.r5506)
;
_audit_update_record
;
2018-11-12 deposited with the CCDC.
2019-02-08 downloaded from the CCDC.
;
_cell_angle_alpha 100.369(2)
_cell_angle_beta 97.316(2)
_cell_angle_gamma 93.225(2)
_cell_formula_units_Z 2
_cell_length_a 4.8792(4)
_cell_length_b 5.6694(4)
_cell_length_c 10.1845(8)
_cell_measurement_reflns_used 9831
_cell_measurement_temperature 143.(2)
_cell_measurement_theta_max 30.622
_cell_measurement_theta_min 3.666
_cell_volume 273.96(4)
_computing_cell_refinement 'SAINT v8.37A (Bruker, 2015)'
_computing_data_collection 'Bruker Instrument Service vV6.2.4'
_computing_data_reduction 'SAINT v8.37A (Bruker, 2015)'
_computing_molecular_graphics 'Olex2 (Dolomanov et al., 2009)'
_computing_publication_material 'Olex2 (Dolomanov et al., 2009)'
_computing_structure_refinement 'ShelXL (Sheldrick, 2015)'
_computing_structure_solution 'ShelXT (Sheldrick, 2015)'
_diffrn_ambient_temperature 143.(2)
_diffrn_detector 'Bruker APEX2 area detector'
_diffrn_detector_area_resol_mean 7.9
_diffrn_detector_type 'CCD area detector'
_diffrn_measured_fraction_theta_full 0.999
_diffrn_measured_fraction_theta_max 0.999
_diffrn_measurement_device 'three-circle diffractometer'
_diffrn_measurement_device_type 'Bruker APEX-II CCD'
_diffrn_measurement_method '\f and \w scans'
_diffrn_radiation_monochromator 'mirror optics'
_diffrn_radiation_probe x-ray
_diffrn_radiation_type MoK\a
_diffrn_radiation_wavelength 0.71073
_diffrn_reflns_av_R_equivalents 0.0236
_diffrn_reflns_av_unetI/netI 0.0091
_diffrn_reflns_Laue_measured_fraction_full 0.999
_diffrn_reflns_Laue_measured_fraction_max 0.999
_diffrn_reflns_limit_h_max 6
_diffrn_reflns_limit_h_min -6
_diffrn_reflns_limit_k_max 8
_diffrn_reflns_limit_k_min -8
_diffrn_reflns_limit_l_max 14
_diffrn_reflns_limit_l_min -14
_diffrn_reflns_number 26218
_diffrn_reflns_point_group_measured_fraction_full 0.999
_diffrn_reflns_point_group_measured_fraction_max 0.999
_diffrn_reflns_theta_full 25.242
_diffrn_reflns_theta_max 30.633
_diffrn_reflns_theta_min 3.666
_diffrn_source 'microfocus sealed X-ray tube'
_diffrn_source_type 'Incoatec I\ms'
_diffrn_standards_number 0
_exptl_absorpt_coefficient_mu 5.283
_exptl_absorpt_correction_T_max 0.2657
_exptl_absorpt_correction_T_min 0.2147
_exptl_absorpt_correction_type multi-scan
_exptl_absorpt_process_details
;
SADABS-2016/2 - Bruker AXS area detector scaling and absorption correction
;
_exptl_crystal_colour colourless
_exptl_crystal_colour_primary colourless
_exptl_crystal_density_diffrn 2.847
_exptl_crystal_density_meas ?
_exptl_crystal_density_method 'not measured'
_exptl_crystal_description block
_exptl_crystal_F_000 216
_exptl_crystal_size_max 0.4
_exptl_crystal_size_mid 0.4
_exptl_crystal_size_min 0.36
_refine_diff_density_max 1.312
_refine_diff_density_min -0.301
_refine_diff_density_rms 0.115
_refine_ls_extinction_coef 0.0099(14)
_refine_ls_extinction_expression Fc^*^=kFc[1+0.001xFc^2^\l^3^/sin(2\q)]^-1/4^
_refine_ls_extinction_method 'SHELXL-2014/7 (Sheldrick 2014'
_refine_ls_goodness_of_fit_ref 1.141
_refine_ls_hydrogen_treatment undef
_refine_ls_matrix_type full
_refine_ls_number_parameters 65
_refine_ls_number_reflns 1672
_refine_ls_number_restraints 0
_refine_ls_restrained_S_all 1.141
_refine_ls_R_factor_all 0.0152
_refine_ls_R_factor_gt 0.0143
_refine_ls_shift/su_max 0.000
_refine_ls_shift/su_mean 0.000
_refine_ls_structure_factor_coef Fsqd
_refine_ls_weighting_details 'w=1/[\s^2^(Fo^2^)+(0.0252P)^2^+0.1621P] where P=(Fo^2^+2Fc^2^)/3'
_refine_ls_weighting_scheme calc
_refine_ls_wR_factor_gt 0.0396
_refine_ls_wR_factor_ref 0.0400
_reflns_Friedel_coverage 0.000
_reflns_number_gt 1626
_reflns_number_total 1672
_reflns_threshold_expression 'I > 2\s(I)'
_cod_data_source_file c8tc06150e2.cif
_cod_data_source_block Sn(NCS)2
_cod_depositor_comments
;
The following automatic conversions were performed:

data item '_exptl_absorpt_correction_type' value 'Multi-Scan' was
changed to 'multi-scan' in accordance with the
/home/saulius/struct/COD-crude-data/automatic-downloads/DataCite-retrospective/RSC/depositions/lib/dictionaries/cif_core.dic
dictionary named 'cif_core.dic' version 2.4.2 last updated on
2011-04-26.

data item '_exptl_crystal_density_meas' value 'not measured' was
changed to '?' -- the value is perceived as not measured.

Automatic conversion script
Id: cif_fix_values 6909 2019-04-08 15:41:33Z antanas 
;
_cod_database_code 7237580
_shelx_shelxl_version_number 2014/7
_shelx_space_group_comment
;
The symmetry employed for this shelxl refinement is uniquely defined
by the following loop, which should always be used as a source of
symmetry information in preference to the above space-group names.
They are only intended as comments.
;
_shelx_estimated_absorpt_t_max 0.252
_shelx_estimated_absorpt_t_min 0.226
_olex2_refinement_description
;
;
_olex2_submission_special_instructions 'No special instructions were received'

loop_
_space_group_symop_operation_xyz
'x, y, z'
'-x, -y, -z'

loop_
_atom_site_label
_atom_site_type_symbol
_atom_site_fract_x
_atom_site_fract_y
_atom_site_fract_z
_atom_site_U_iso_or_equiv
_atom_site_adp_type
_atom_site_occupancy
_atom_site_site_symmetry_order
_atom_site_calc_flag
Sn1 Sn 0.67838(2) 0.18264(2) 0.24364(2) 0.01385(6) Uani 1 1 d
S1 S 0.23741(9) 0.86145(7) 0.09592(4) 0.01448(9) Uani 1 1 d
S2 S 0.12090(9) 0.28320(8) 0.62518(4) 0.01739(9) Uani 1 1 d
N1 N 0.3627(4) 0.4093(3) 0.15043(17) 0.0192(3) Uani 1 1 d
N2 N 0.4208(3) 0.2229(3) 0.40715(17) 0.0186(3) Uani 1 1 d
C1 C 0.3161(3) 0.5980(3) 0.12839(16) 0.0130(3) Uani 1 1 d
C2 C 0.3003(3) 0.2494(3) 0.49937(17) 0.0137(3) Uani 1 1 d

loop_
_atom_site_aniso_label
_atom_site_aniso_U_11
_atom_site_aniso_U_22
_atom_site_aniso_U_33
_atom_site_aniso_U_23
_atom_site_aniso_U_13
_atom_site_aniso_U_12
Sn1 0.01524(8) 0.01247(7) 0.01539(8) 0.00420(4) 0.00491(4) 0.00290(4)
S1 0.01828(19) 0.00994(17) 0.01567(18) 0.00371(14) 0.00117(14) 0.00357(14)
S2 0.0185(2) 0.01723(19) 0.01631(19) 0.00038(15) 0.00754(15) -0.00247(15)
N1 0.0224(7) 0.0139(7) 0.0213(7) 0.0049(6) -0.0003(6) 0.0023(5)
N2 0.0221(7) 0.0160(7) 0.0178(7) 0.0018(5) 0.0063(6) -0.0004(6)
C1 0.0142(7) 0.0121(7) 0.0123(7) 0.0011(5) 0.0024(5) 0.0006(5)
C2 0.0149(7) 0.0112(7) 0.0142(7) 0.0023(5) 0.0003(5) -0.0011(5)

loop_
_atom_type_symbol
_atom_type_description
_atom_type_scat_dispersion_real
_atom_type_scat_dispersion_imag
_atom_type_scat_source
C C 0.0033 0.0016 'International Tables Vol C Tables 4.2.6.8 and 6.1.1.4'
N N 0.0061 0.0033 'International Tables Vol C Tables 4.2.6.8 and 6.1.1.4'
S S 0.1246 0.1234 'International Tables Vol C Tables 4.2.6.8 and 6.1.1.4'
Sn Sn -0.6537 1.4246 'International Tables Vol C Tables 4.2.6.8 and 6.1.1.4'

loop_
_geom_angle_atom_site_label_1
_geom_angle_atom_site_label_2
_geom_angle_atom_site_label_3
_geom_angle
_geom_angle_site_symmetry_3
N1 Sn1 S1 73.01(4) 1_545
N2 Sn1 S1 85.33(4) 1_545
N2 Sn1 N1 83.28(6) .
C1 S1 Sn1 104.02(6) 1_565
C1 N1 Sn1 146.48(15) .
C2 N2 Sn1 175.54(15) .
N1 C1 S1 177.77(17) .
N2 C2 S2 177.94(16) .

loop_
_geom_bond_atom_site_label_1
_geom_bond_atom_site_label_2
_geom_bond_distance
_geom_bond_site_symmetry_2
Sn1 S1 2.8209(5) 1_545
Sn1 N1 2.2836(16) .
Sn1 N2 2.1984(17) .
S1 Sn1 2.8209(5) 1_565
S1 C1 1.6422(17) .
S2 C2 1.6312(18) .
N1 C1 1.161(2) .
N2 C2 1.162(2) .
